data_7115066
loop_
_publ_author_name
'Kirkham, Matthew S.'
'Mahon, Mary F.'
'Whittlesey, Michael K.'

_publ_section_title
;
 C--F bond activation of perfluoroalkenes by ruthenium phosphine hydride
 complexes: X-ray crystal structures of cis-Ru(dmpe)2F(F&#x2025;HF) and
 [Ru(dcpe)2H]+[(CF3)2C&#xE006;C(O)CF2CF3]&#x2212;
;
_journal_issue 9
_journal_name_full 'Chemical Communications'
_journal_page_first 813
_journal_paper_doi 10.1039/b009862k
_journal_year 2001
_chemical_formula_sum 'C12 H33 F3 P4 Ru'
_chemical_formula_weight 459.33
_chemical_name_systematic
; 
? 
;
_space_group_IT_number 9
_symmetry_cell_setting monoclinic
_symmetry_space_group_name_Hall 'C -2yc'
_symmetry_space_group_name_H-M 'C 1 c 1'
_atom_sites_solution_hydrogens geom
_atom_sites_solution_primary direct
_atom_sites_solution_secondary difmap
_audit_creation_method SHELXL-97
_cell_angle_alpha 90.00
_cell_angle_beta 106.061(2)
_cell_angle_gamma 90.00
_cell_formula_units_Z 4
_cell_length_a 9.0705(11)
_cell_length_b 17.621(2)
_cell_length_c 12.7949(15)
_cell_measurement_temperature 133(2)
_cell_volume 1965.2(4)
_computing_structure_refinement 'SHELXL-97 (Sheldrick, 1997)'
_computing_structure_solution 'SHELXS-97 (Sheldrick, 1990)'
_diffrn_ambient_temperature 133(2)
_diffrn_measured_fraction_theta_full 0.934
_diffrn_measured_fraction_theta_max 0.934
_diffrn_radiation_monochromator graphite
_diffrn_radiation_source 'fine-focus sealed tube'
_diffrn_radiation_type MoK\a
_diffrn_radiation_wavelength 0.71073
_diffrn_reflns_av_R_equivalents 0.0221
_diffrn_reflns_av_sigmaI/netI 0.0452
_diffrn_reflns_limit_h_max 11
_diffrn_reflns_limit_h_min -11
_diffrn_reflns_limit_k_max 23
_diffrn_reflns_limit_k_min -8
_diffrn_reflns_limit_l_max 14
_diffrn_reflns_limit_l_min -15
_diffrn_reflns_number 5399
_diffrn_reflns_theta_full 28.32
_diffrn_reflns_theta_max 28.32
_diffrn_reflns_theta_min 2.61
_exptl_absorpt_coefficient_mu 1.138
_exptl_absorpt_correction_T_max 0.9195
_exptl_absorpt_correction_T_min 0.8947
_exptl_crystal_density_diffrn 1.553
_exptl_crystal_density_method 'not measured'
_exptl_crystal_F_000 944
_exptl_crystal_size_max 0.10
_exptl_crystal_size_mid 0.10
_exptl_crystal_size_min 0.08
_refine_diff_density_max 1.006
_refine_diff_density_min -0.397
_refine_diff_density_rms 0.089
_refine_ls_abs_structure_details 'Flack H D (1983), Acta Cryst. A39, 876-881'
_refine_ls_abs_structure_Flack 0.03(3)
_refine_ls_extinction_method none
_refine_ls_goodness_of_fit_ref 1.005
_refine_ls_hydrogen_treatment mixed
_refine_ls_matrix_type full
_refine_ls_number_parameters 193
_refine_ls_number_reflns 4105
_refine_ls_number_restraints 2
_refine_ls_restrained_S_all 1.004
_refine_ls_R_factor_all 0.0335
_refine_ls_R_factor_gt 0.0322
_refine_ls_shift/su_max 0.001
_refine_ls_shift/su_mean 0.000
_refine_ls_structure_factor_coef Fsqd
_refine_ls_weighting_details 'calc w=1/[\s^2^(Fo^2^)+(0.0452P)^2^+0.0000P] where P=(Fo^2^+2Fc^2^)/3'
_refine_ls_weighting_scheme calc
_refine_ls_wR_factor_gt 0.0770
_refine_ls_wR_factor_ref 0.0775
_reflns_number_gt 3938
_reflns_number_total 4105
_reflns_threshold_expression >2sigma(I)
_cod_data_source_file b009862k.txt
_cod_data_source_block sam
_cod_depositor_comments
;
The following automatic conversions were performed:
'_atom_site_symetry_multiplicity' tag replaced with
'_atom_site_symmetry_multiplicity'.

Automatic conversion script
Id: cif_correct_tags 1440 2010-10-19 06:21:57Z saulius 

The following automatic conversions were performed:

'_symmetry_cell_setting' value 'Monoclinic' changed to 'monoclinic'
according to
/usr/data/users/saulius/automatic-downloads/retrospective/RSC/lib/dictionaries/cif_core.dic
dictionary named 'cif_core.dic' version 2.4.2 from 2011-04-26.

Automatic conversion script
Id: cif_fix_values 2281 2013-09-26 08:29:07Z andrius 
;
_cod_original_sg_symbol_H-M Cc
_cod_database_code 7115066

loop_
_symmetry_equiv_pos_as_xyz
'x, y, z'
'x, -y, z+1/2'
'x+1/2, y+1/2, z'
'x+1/2, -y+1/2, z+1/2'

loop_
_atom_site_label
_atom_site_type_symbol
_atom_site_fract_x
_atom_site_fract_y
_atom_site_fract_z
_atom_site_U_iso_or_equiv
_atom_site_adp_type
_atom_site_occupancy
_atom_site_symmetry_multiplicity
_atom_site_calc_flag
_atom_site_refinement_flags
Ru1 Ru 0.89812(3) 0.415926(15) -0.04838(2) 0.01986(8) Uani 1 1 d .
P1 P 1.03437(13) 0.31431(7) -0.09001(10) 0.0322(3) Uani 1 1 d .
P2 P 0.85285(13) 0.33732(6) 0.07785(10) 0.0288(2) Uani 1 1 d .
P3 P 1.10290(11) 0.47976(6) 0.05028(9) 0.0233(2) Uani 1 1 d .
P4 P 0.76081(11) 0.52085(6) -0.01542(9) 0.0230(2) Uani 1 1 d .
F1 F 0.6972(3) 0.36594(16) -0.1601(2) 0.0402(7) Uani 1 1 d .
F2 F 0.9161(3) 0.48004(14) -0.1828(2) 0.0328(6) Uani 1 1 d .
F3 F 0.4453(4) 0.3912(2) -0.2477(4) 0.0634(10) Uani 1 1 d .
H3 H 0.549(13) 0.370(6) -0.198(8) 0.14(4) Uiso 1 1 d .
C1 C 1.0548(8) 0.2430(3) 0.0154(4) 0.0526(15) Uani 1 1 d .
H1A H 1.0748 0.1927 -0.0126 0.063 Uiso 1 1 calc R
H1B H 1.1422 0.2559 0.0786 0.063 Uiso 1 1 calc R
C2 C 0.9075(8) 0.2405(3) 0.0494(5) 0.0520(15) Uani 1 1 d .
H2A H 0.9224 0.2087 0.1153 0.062 Uiso 1 1 calc R
H2B H 0.8246 0.2176 -0.0094 0.062 Uiso 1 1 calc R
C3 C 0.9353(7) 0.2670(3) -0.2160(4) 0.0449(13) Uani 1 1 d .
H3A H 0.9877 0.2193 -0.2222 0.067 Uiso 1 1 calc R
H3B H 0.9356 0.2999 -0.2778 0.067 Uiso 1 1 calc R
H3C H 0.8292 0.2564 -0.2162 0.067 Uiso 1 1 calc R
C4 C 1.2297(6) 0.3191(4) -0.1018(6) 0.0618(18) Uani 1 1 d .
H4A H 1.2992 0.3350 -0.0321 0.093 Uiso 1 1 calc R
H4B H 1.2344 0.3558 -0.1583 0.093 Uiso 1 1 calc R
H4C H 1.2607 0.2689 -0.1213 0.093 Uiso 1 1 calc R
C5 C 0.6507(7) 0.3218(4) 0.0712(6) 0.0594(17) Uani 1 1 d .
H5A H 0.6420 0.2782 0.1166 0.089 Uiso 1 1 calc R
H5B H 0.5924 0.3119 -0.0042 0.089 Uiso 1 1 calc R
H5C H 0.6097 0.3671 0.0977 0.089 Uiso 1 1 calc R
C6 C 0.9396(6) 0.3461(3) 0.2234(4) 0.0393(11) Uani 1 1 d .
H6A H 0.9247 0.3978 0.2466 0.059 Uiso 1 1 calc R
H6B H 1.0496 0.3352 0.2401 0.059 Uiso 1 1 calc R
H6C H 0.8913 0.3099 0.2619 0.059 Uiso 1 1 calc R
C7 C 1.0420(5) 0.5659(2) 0.1091(4) 0.0301(9) Uani 1 1 d .
H7A H 1.0162 0.5532 0.1773 0.036 Uiso 1 1 calc R
H7B H 1.1258 0.6038 0.1258 0.036 Uiso 1 1 calc R
C8 C 0.9004(5) 0.5982(2) 0.0252(4) 0.0297(9) Uani 1 1 d .
H8A H 0.9294 0.6178 -0.0389 0.036 Uiso 1 1 calc R
H8B H 0.8557 0.6404 0.0575 0.036 Uiso 1 1 calc R
C9 C 1.2521(5) 0.4417(3) 0.1639(4) 0.0365(11) Uani 1 1 d .
H9A H 1.2964 0.3963 0.1404 0.055 Uiso 1 1 calc R
H9B H 1.2078 0.4284 0.2232 0.055 Uiso 1 1 calc R
H9C H 1.3324 0.4800 0.1894 0.055 Uiso 1 1 calc R
C10 C 1.2173(5) 0.5200(3) -0.0326(4) 0.0381(11) Uani 1 1 d .
H10A H 1.2908 0.5564 0.0108 0.057 Uiso 1 1 calc R
H10B H 1.1498 0.5458 -0.0956 0.057 Uiso 1 1 calc R
H10C H 1.2730 0.4793 -0.0576 0.057 Uiso 1 1 calc R
C11 C 0.6599(5) 0.5248(3) 0.0887(4) 0.0336(10) Uani 1 1 d .
H11A H 0.6112 0.5746 0.0869 0.050 Uiso 1 1 calc R
H11B H 0.7328 0.5168 0.1603 0.050 Uiso 1 1 calc R
H11C H 0.5812 0.4851 0.0751 0.050 Uiso 1 1 calc R
C12 C 0.6182(6) 0.5539(3) -0.1373(4) 0.0372(11) Uani 1 1 d .
H12A H 0.5339 0.5172 -0.1577 0.056 Uiso 1 1 calc R
H12B H 0.6660 0.5590 -0.1969 0.056 Uiso 1 1 calc R
H12C H 0.5782 0.6033 -0.1227 0.056 Uiso 1 1 calc R

loop_
_atom_site_aniso_label
_atom_site_aniso_U_11
_atom_site_aniso_U_22
_atom_site_aniso_U_33
_atom_site_aniso_U_23
_atom_site_aniso_U_13
_atom_site_aniso_U_12
Ru1 0.01896(11) 0.02073(12) 0.01848(15) -0.00131(13) 0.00285(9) 0.00378(12)
P1 0.0410(6) 0.0321(6) 0.0221(6) 0.0002(5) 0.0063(5) 0.0169(5)
P2 0.0330(5) 0.0249(5) 0.0297(6) 0.0012(4) 0.0109(4) -0.0021(4)
P3 0.0198(4) 0.0286(5) 0.0211(5) 0.0012(4) 0.0048(4) -0.0001(4)
P4 0.0215(4) 0.0249(5) 0.0208(6) -0.0023(4) 0.0031(4) 0.0058(4)
F1 0.0336(13) 0.0372(14) 0.0404(17) -0.0098(12) -0.0054(12) 0.0011(11)
F2 0.0365(13) 0.0383(14) 0.0227(14) 0.0059(11) 0.0068(10) 0.0038(11)
F3 0.0319(15) 0.061(2) 0.087(3) -0.002(2) -0.0014(16) 0.0036(14)
C1 0.089(4) 0.035(3) 0.032(3) 0.004(2) 0.013(3) 0.032(3)
C2 0.096(5) 0.019(2) 0.042(3) 0.003(2) 0.022(3) 0.004(2)
C3 0.067(3) 0.034(2) 0.030(3) -0.008(2) 0.006(2) 0.010(2)
C4 0.042(3) 0.078(4) 0.064(4) -0.019(3) 0.013(3) 0.024(3)
C5 0.046(3) 0.067(4) 0.071(5) 0.016(3) 0.026(3) -0.016(3)
C6 0.055(3) 0.038(2) 0.026(3) 0.0039(19) 0.013(2) -0.004(2)
C7 0.031(2) 0.028(2) 0.029(2) -0.0070(17) 0.0040(17) -0.0065(16)
C8 0.036(2) 0.0212(18) 0.031(3) -0.0040(16) 0.0069(18) 0.0020(16)
C9 0.029(2) 0.040(2) 0.032(3) 0.003(2) -0.0044(19) 0.0032(18)
C10 0.029(2) 0.047(3) 0.040(3) 0.000(2) 0.0121(19) -0.0050(19)
C11 0.028(2) 0.043(2) 0.032(3) 0.0034(19) 0.0117(18) 0.0112(18)
C12 0.042(2) 0.035(2) 0.027(2) -0.0034(19) -0.0037(19) 0.021(2)

loop_
_atom_type_symbol
_atom_type_description
_atom_type_scat_dispersion_real
_atom_type_scat_dispersion_imag
_atom_type_scat_source
C C 0.0033 0.0016 'International Tables Vol C Tables 4.2.6.8 and 6.1.1.4'
H H 0.0000 0.0000 'International Tables Vol C Tables 4.2.6.8 and 6.1.1.4'
F F 0.0171 0.0103 'International Tables Vol C Tables 4.2.6.8 and 6.1.1.4'
P P 0.1023 0.0942 'International Tables Vol C Tables 4.2.6.8 and 6.1.1.4'
Ru Ru -1.2594 0.8363 'International Tables Vol C Tables 4.2.6.8 and 6.1.1.4'

loop_
_geom_angle_atom_site_label_1
_geom_angle_atom_site_label_2
_geom_angle_atom_site_label_3
_geom_angle
F2 Ru1 F1 85.44(11)
F2 Ru1 P3 87.19(8)
F1 Ru1 P3 172.33(9)
F2 Ru1 P2 171.63(8)
F1 Ru1 P2 86.33(9)
P3 Ru1 P2 101.09(4)
F2 Ru1 P1 93.45(8)
F1 Ru1 P1 86.51(8)
P3 Ru1 P1 96.07(4)
P2 Ru1 P1 84.51(5)
F2 Ru1 P4 83.57(8)
F1 Ru1 P4 92.74(8)
P3 Ru1 P4 84.32(4)
P2 Ru1 P4 98.37(4)
P1 Ru1 P4 176.98(5)
C1 P1 C3 105.4(3)
C1 P1 C4 101.0(3)
C3 P1 C4 101.6(3)
C1 P1 Ru1 108.38(18)
C3 P1 Ru1 113.20(17)
C4 P1 Ru1 125.2(2)
C6 P2 C5 101.8(3)
C6 P2 C2 102.5(3)
C5 P2 C2 100.0(3)
C6 P2 Ru1 124.76(17)
C5 P2 Ru1 115.9(2)
C2 P2 Ru1 108.43(19)
C9 P3 C10 101.0(2)
C9 P3 C7 102.6(2)
C10 P3 C7 101.6(2)
C9 P3 Ru1 125.71(17)
C10 P3 Ru1 112.64(16)
C7 P3 Ru1 110.35(14)
C11 P4 C12 103.5(2)
C11 P4 C8 102.3(2)
C12 P4 C8 106.0(2)
C11 P4 Ru1 124.51(15)
C12 P4 Ru1 112.73(15)
C8 P4 Ru1 106.20(14)
C2 C1 P1 108.5(4)
C1 C2 P2 109.7(4)
C8 C7 P3 107.8(3)
C7 C8 P4 107.5(3)

loop_
_geom_bond_atom_site_label_1
_geom_bond_atom_site_label_2
_geom_bond_distance
Ru1 F2 2.101(3)
Ru1 F1 2.168(3)
Ru1 P3 2.2386(10)
Ru1 P2 2.2499(12)
Ru1 P1 2.3199(11)
Ru1 P4 2.3319(10)
P1 C1 1.815(5)
P1 C3 1.817(5)
P1 C4 1.821(6)
P2 C6 1.817(5)
P2 C5 1.832(6)
P2 C2 1.841(5)
P3 C9 1.818(4)
P3 C10 1.820(5)
P3 C7 1.845(4)
P4 C11 1.814(5)
P4 C12 1.824(4)
P4 C8 1.835(4)
C1 C2 1.516(9)
C7 C8 1.537(6)
